data_7114789
loop_
_publ_author_name
'Stein, Thomas'
'Lang, Heinrich'

_publ_section_title
;
 A cross-shaped Ag5Ti4 molecule based on a [Ag(C&#xE007;N)4]3-- core
;
_journal_issue 16
_journal_name_full 'Chemical Communications'
_journal_page_first 1502
_journal_paper_doi 10.1039/b104841b
_journal_year 2001
_chemical_formula_moiety 'C53 H88 Ag2 N Si8 Ti2, Cl O4, C4 H8 O'
_chemical_formula_sum 'C57 H96 Ag2 Cl N O5 Si8 Ti2'
_chemical_formula_weight 1447.06
_chemical_name_systematic
; 
? 
;
_space_group_IT_number 2
_symmetry_cell_setting triclinic
_symmetry_space_group_name_Hall '-P 1'
_symmetry_space_group_name_H-M 'P -1'
_atom_sites_solution_hydrogens geom
_atom_sites_solution_primary direct
_atom_sites_solution_secondary difmap
_audit_creation_method SHELXL-97
_cell_angle_alpha 99.1690(10)
_cell_angle_beta 100.4600(10)
_cell_angle_gamma 103.5460(10)
_cell_formula_units_Z 2
_cell_length_a 12.6070(2)
_cell_length_b 16.9396(2)
_cell_length_c 18.5179(3)
_cell_measurement_temperature 293(2)
_cell_volume 3695.49(10)
_computing_cell_refinement SAINT
_computing_data_collection SMART
_computing_data_reduction XPREP
_computing_molecular_graphics ZORTEP
_computing_publication_material SHELX-97
_computing_structure_refinement 'SHELXL-97 (Sheldrick, 1997)'
_computing_structure_solution 'SHELXS-97 (Sheldrick, 1990)'
_diffrn_ambient_temperature 293(2)
_diffrn_measured_fraction_theta_full 0.852
_diffrn_measured_fraction_theta_max 0.852
_diffrn_measurement_device_type 'Bruker SMART CCD'
_diffrn_measurement_method '\w scans'
_diffrn_radiation_monochromator graphite
_diffrn_radiation_source 'fine-focus sealed tube'
_diffrn_radiation_type MoK\a
_diffrn_radiation_wavelength 0.71073
_diffrn_reflns_av_R_equivalents 0.0629
_diffrn_reflns_av_sigmaI/netI 0.1764
_diffrn_reflns_limit_h_max 17
_diffrn_reflns_limit_h_min -15
_diffrn_reflns_limit_k_max 15
_diffrn_reflns_limit_k_min -23
_diffrn_reflns_limit_l_max 25
_diffrn_reflns_limit_l_min -21
_diffrn_reflns_number 28169
_diffrn_reflns_theta_full 30.27
_diffrn_reflns_theta_max 30.27
_diffrn_reflns_theta_min 1.14
_exptl_absorpt_coefficient_mu 0.936
_exptl_absorpt_correction_T_max 0.821695
_exptl_absorpt_correction_T_min 0.481409
_exptl_absorpt_correction_type empirical
_exptl_crystal_colour yellow-orange
_exptl_crystal_density_diffrn 1.300
_exptl_crystal_density_method 'not measured'
_exptl_crystal_description rod
_exptl_crystal_F_000 1504
_exptl_crystal_size_max 0.6
_exptl_crystal_size_mid 0.15
_exptl_crystal_size_min 0.1
_refine_diff_density_max 0.639
_refine_diff_density_min -1.571
_refine_diff_density_rms 0.111
_refine_ls_extinction_method none
_refine_ls_goodness_of_fit_ref 0.892
_refine_ls_hydrogen_treatment mixed
_refine_ls_matrix_type full
_refine_ls_number_parameters 709
_refine_ls_number_reflns 18810
_refine_ls_number_restraints 0
_refine_ls_restrained_S_all 0.892
_refine_ls_R_factor_all 0.1603
_refine_ls_R_factor_gt 0.0562
_refine_ls_shift/su_max 0.005
_refine_ls_shift/su_mean 0.000
_refine_ls_structure_factor_coef Fsqd
_refine_ls_weighting_details 'calc w=1/[\s^2^(Fo^2^)+(0.0204P)^2^+0.0000P] where P=(Fo^2^+2Fc^2^)/3'
_refine_ls_weighting_scheme calc
_refine_ls_wR_factor_gt 0.0881
_refine_ls_wR_factor_ref 0.1178
_reflns_number_gt 8531
_reflns_number_total 18810
_reflns_threshold_expression >2sigma(I)
_cod_data_source_file b104841b.txt
_cod_data_source_block 4
_cod_depositor_comments
;
The following automatic conversions were performed:

'_symmetry_cell_setting' value 'Triclinic' changed to 'triclinic'
according to
/usr/data/users/saulius/automatic-downloads/retrospective/RSC/lib/dictionaries/cif_core.dic
dictionary named 'cif_core.dic' version 2.4.2 from 2011-04-26.

Automatic conversion script
Id: cif_fix_values 2281 2013-09-26 08:29:07Z andrius 
;
_cod_original_cell_volume 3695.49(9)
_cod_original_sg_symbol_H-M P-1
_cod_database_code 7114789

loop_
_symmetry_equiv_pos_as_xyz
'x, y, z'
'-x, -y, -z'

loop_
_atom_site_label
_atom_site_type_symbol
_atom_site_fract_x
_atom_site_fract_y
_atom_site_fract_z
_atom_site_U_iso_or_equiv
_atom_site_adp_type
_atom_site_occupancy
_atom_site_symmetry_multiplicity
_atom_site_calc_flag
_atom_site_refinement_flags
Ag1 Ag 0.00199(3) 0.18678(2) 0.06340(2) 0.02976(11) Uani 1 1 d .
Ag2 Ag 0.01683(3) 0.18909(2) 0.33978(2) 0.03323(11) Uani 1 1 d .
Ti1 Ti -0.02526(7) 0.27293(5) -0.07552(5) 0.0249(2) Uani 1 1 d .
Ti2 Ti 0.04642(7) 0.27930(5) 0.50877(5) 0.0276(2) Uani 1 1 d .
Si1 Si 0.27357(13) 0.35253(10) 0.17484(9) 0.0424(4) Uani 1 1 d .
Si2 Si -0.25003(12) 0.00417(8) -0.01223(9) 0.0351(4) Uani 1 1 d .
Si3 Si -0.35070(12) 0.22969(9) -0.12788(9) 0.0400(4) Uani 1 1 d .
Si4 Si 0.26913(13) 0.38306(10) -0.09738(9) 0.0411(4) Uani 1 1 d .
Si5 Si -0.24204(13) 0.26457(10) 0.26549(9) 0.0437(4) Uani 1 1 d .
Si6 Si 0.25481(13) 0.08921(9) 0.37658(9) 0.0406(4) Uani 1 1 d .
Si7 Si 0.36733(13) 0.36521(12) 0.56357(10) 0.0575(5) Uani 1 1 d .
Si8 Si -0.25430(14) 0.24701(14) 0.53482(11) 0.0643(6) Uani 1 1 d .
N1 N 0.0093(4) 0.1389(3) 0.1645(3) 0.0491(13) Uani 1 1 d .
C1 C 0.0983(4) 0.2993(3) 0.0268(3) 0.0284(12) Uani 1 1 d .
C2 C 0.1605(4) 0.3102(3) 0.0881(3) 0.0295(12) Uani 1 1 d .
C3 C 0.3302(6) 0.4642(3) 0.1724(4) 0.085(3) Uani 1 1 d .
H3A H 0.2742 0.4930 0.1782 0.128 Uiso 1 1 calc R
H3B H 0.3499 0.4680 0.1251 0.128 Uiso 1 1 calc R
H3C H 0.3954 0.4888 0.2125 0.128 Uiso 1 1 calc R
C4 C 0.2207(4) 0.3435(3) 0.2611(3) 0.0440(15) Uani 1 1 d .
H4A H 0.1587 0.3674 0.2604 0.066 Uiso 1 1 calc R
H4B H 0.2794 0.3723 0.3045 0.066 Uiso 1 1 calc R
H4C H 0.1964 0.2859 0.2632 0.066 Uiso 1 1 calc R
C5 C 0.3818(5) 0.2947(4) 0.1711(4) 0.081(2) Uani 1 1 d .
H5A H 0.3477 0.2365 0.1656 0.122 Uiso 1 1 calc R
H5B H 0.4391 0.3143 0.2167 0.122 Uiso 1 1 calc R
H5C H 0.4145 0.3035 0.1291 0.122 Uiso 1 1 calc R
C6 C -0.1189(4) 0.1627(3) -0.0527(3) 0.0274(12) Uani 1 1 d .
C7 C -0.1662(4) 0.1019(3) -0.0290(3) 0.0277(12) Uani 1 1 d .
C8 C -0.2932(5) 0.0248(4) 0.0777(4) 0.074(2) Uani 1 1 d .
H8A H -0.2279 0.0497 0.1177 0.112 Uiso 1 1 calc R
H8B H -0.3339 -0.0266 0.0872 0.112 Uiso 1 1 calc R
H8C H -0.3403 0.0618 0.0748 0.112 Uiso 1 1 calc R
C9 C -0.1613(5) -0.0690(3) -0.0098(4) 0.073(2) Uani 1 1 d .
H9A H -0.1374 -0.0770 -0.0561 0.110 Uiso 1 1 calc R
H9B H -0.2037 -0.1213 -0.0033 0.110 Uiso 1 1 calc R
H9C H -0.0969 -0.0466 0.0313 0.110 Uiso 1 1 calc R
C10 C -0.3748(4) -0.0390(3) -0.0902(4) 0.0605(18) Uani 1 1 d .
H10A H -0.3518 -0.0513 -0.1364 0.091 Uiso 1 1 calc R
H10B H -0.4176 0.0009 -0.0935 0.091 Uiso 1 1 calc R
H10C H -0.4200 -0.0889 -0.0813 0.091 Uiso 1 1 calc R
C11 C -0.2064(4) 0.3010(3) -0.0870(3) 0.0286(12) Uani 1 1 d .
C12 C -0.1418(4) 0.3514(3) -0.1261(3) 0.0295(12) Uani 1 1 d .
H12 H -0.1593 0.3492 -0.1775 0.035 Uiso 1 1 calc R
C13 C -0.0469(4) 0.4055(3) -0.0745(3) 0.0311(12) Uani 1 1 d .
H13 H 0.0095 0.4442 -0.0862 0.037 Uiso 1 1 calc R
C14 C -0.0515(4) 0.3914(3) -0.0030(3) 0.0360(14) Uani 1 1 d .
H14 H -0.0001 0.4200 0.0415 0.043 Uiso 1 1 calc R
C15 C -0.1471(4) 0.3266(3) -0.0103(3) 0.0325(13) Uani 1 1 d .
H15 H -0.1688 0.3037 0.0289 0.039 Uiso 1 1 calc R
C16 C -0.4110(5) 0.1968(3) -0.0498(3) 0.0542(17) Uani 1 1 d .
H16A H -0.4108 0.2450 -0.0145 0.081 Uiso 1 1 calc R
H16B H -0.3668 0.1657 -0.0250 0.081 Uiso 1 1 calc R
H16C H -0.4865 0.1628 -0.0694 0.081 Uiso 1 1 calc R
C17 C -0.3509(4) 0.1382(3) -0.1991(3) 0.0505(16) Uani 1 1 d .
H17A H -0.3021 0.1085 -0.1767 0.076 Uiso 1 1 calc R
H17B H -0.3251 0.1569 -0.2407 0.076 Uiso 1 1 calc R
H17C H -0.4256 0.1022 -0.2164 0.076 Uiso 1 1 calc R
C18 C -0.4313(4) 0.2943(3) -0.1753(4) 0.0619(19) Uani 1 1 d .
H18A H -0.4276 0.3433 -0.1397 0.093 Uiso 1 1 calc R
H18B H -0.5081 0.2627 -0.1945 0.093 Uiso 1 1 calc R
H18C H -0.3996 0.3100 -0.2160 0.093 Uiso 1 1 calc R
C19 C 0.1348(4) 0.2977(3) -0.1317(3) 0.0315(12) Uani 1 1 d .
C20 C 0.1154(4) 0.2161(3) -0.1157(3) 0.0365(13) Uani 1 1 d .
H20 H 0.1643 0.1990 -0.0816 0.044 Uiso 1 1 calc R
C21 C 0.0125(5) 0.1666(3) -0.1587(3) 0.0431(15) Uani 1 1 d .
H21 H -0.0182 0.1109 -0.1596 0.052 Uiso 1 1 calc R
C22 C -0.0366(4) 0.2159(3) -0.2008(3) 0.0380(14) Uani 1 1 d .
H22 H -0.1070 0.1993 -0.2333 0.046 Uiso 1 1 calc R
C23 C 0.0395(4) 0.2947(3) -0.1850(3) 0.0330(12) Uani 1 1 d .
H23 H 0.0281 0.3387 -0.2069 0.040 Uiso 1 1 calc R
C24 C 0.2522(4) 0.4810(3) -0.0457(3) 0.0552(17) Uani 1 1 d .
H24A H 0.3240 0.5210 -0.0279 0.083 Uiso 1 1 calc R
H24B H 0.2203 0.4702 -0.0038 0.083 Uiso 1 1 calc R
H24C H 0.2034 0.5024 -0.0788 0.083 Uiso 1 1 calc R
C25 C 0.3700(4) 0.3428(4) -0.0374(3) 0.0611(18) Uani 1 1 d .
H25A H 0.4398 0.3850 -0.0189 0.092 Uiso 1 1 calc R
H25B H 0.3820 0.2948 -0.0665 0.092 Uiso 1 1 calc R
H25C H 0.3402 0.3278 0.0042 0.092 Uiso 1 1 calc R
C26 C 0.3198(5) 0.4040(4) -0.1827(3) 0.0579(17) Uani 1 1 d .
H26A H 0.3956 0.4384 -0.1680 0.087 Uiso 1 1 calc R
H26B H 0.2730 0.4320 -0.2097 0.087 Uiso 1 1 calc R
H26C H 0.3168 0.3525 -0.2143 0.087 Uiso 1 1 calc R
C27 C -0.0769(4) 0.2621(3) 0.4078(3) 0.0290(12) Uani 1 1 d .
C28 C -0.1366(4) 0.2535(3) 0.3455(3) 0.0344(13) Uani 1 1 d .
C29 C -0.2841(5) 0.3596(4) 0.2998(3) 0.065(2) Uani 1 1 d .
H29A H -0.2184 0.4055 0.3192 0.098 Uiso 1 1 calc R
H29B H -0.3233 0.3504 0.3388 0.098 Uiso 1 1 calc R
H29C H -0.3321 0.3717 0.2590 0.098 Uiso 1 1 calc R
C30 C -0.1815(5) 0.2748(4) 0.1822(3) 0.0526(16) Uani 1 1 d .
H30A H -0.1141 0.3196 0.1962 0.079 Uiso 1 1 calc R
H30B H -0.2346 0.2859 0.1437 0.079 Uiso 1 1 calc R
H30C H -0.1646 0.2240 0.1638 0.079 Uiso 1 1 calc R
C31 C -0.3633(5) 0.1715(4) 0.2409(4) 0.077(2) Uani 1 1 d .
H31A H -0.3998 0.1694 0.2821 0.115 Uiso 1 1 calc R
H31B H -0.3379 0.1226 0.2308 0.115 Uiso 1 1 calc R
H31C H -0.4151 0.1742 0.1971 0.115 Uiso 1 1 calc R
C32 C 0.1377(4) 0.2073(3) 0.4545(3) 0.0318(12) Uani 1 1 d .
C33 C 0.1775(4) 0.1610(3) 0.4154(3) 0.0338(12) Uani 1 1 d .
C34 C 0.3493(5) 0.0717(4) 0.4580(3) 0.0609(18) Uani 1 1 d .
H34A H 0.4034 0.1232 0.4835 0.091 Uiso 1 1 calc R
H34B H 0.3873 0.0320 0.4408 0.091 Uiso 1 1 calc R
H34C H 0.3061 0.0509 0.4920 0.091 Uiso 1 1 calc R
C35 C 0.1536(5) -0.0109(3) 0.3257(4) 0.077(2) Uani 1 1 d .
H35A H 0.0998 -0.0012 0.2867 0.116 Uiso 1 1 calc R
H35B H 0.1156 -0.0362 0.3601 0.116 Uiso 1 1 calc R
H35C H 0.1929 -0.0472 0.3039 0.116 Uiso 1 1 calc R
C36 C 0.3335(5) 0.1375(4) 0.3123(4) 0.068(2) Uani 1 1 d .
H36A H 0.2818 0.1441 0.2703 0.101 Uiso 1 1 calc R
H36B H 0.3775 0.1025 0.2947 0.101 Uiso 1 1 calc R
H36C H 0.3821 0.1909 0.3386 0.101 Uiso 1 1 calc R
C37 C 0.2238(4) 0.3809(3) 0.5402(3) 0.0372(13) Uani 1 1 d .
C38 C 0.1598(4) 0.4025(3) 0.5919(3) 0.0375(13) Uani 1 1 d .
H38 H 0.1787 0.4044 0.6432 0.045 Uiso 1 1 calc R
C39 C 0.0644(5) 0.4205(3) 0.5551(3) 0.0401(14) Uani 1 1 d .
H39 H 0.0087 0.4347 0.5768 0.048 Uiso 1 1 calc R
C40 C 0.0682(5) 0.4129(3) 0.4791(3) 0.0394(14) Uani 1 1 d .
H40 H 0.0158 0.4226 0.4416 0.047 Uiso 1 1 calc R
C41 C 0.1640(4) 0.3885(3) 0.4694(3) 0.0360(13) Uani 1 1 d .
H41 H 0.1855 0.3788 0.4241 0.043 Uiso 1 1 calc R
C42 C 0.4570(5) 0.4645(4) 0.6274(4) 0.098(3) Uani 1 1 d .
H42A H 0.4351 0.4704 0.6746 0.147 Uiso 1 1 calc R
H42B H 0.4480 0.5104 0.6048 0.147 Uiso 1 1 calc R
H42C H 0.5341 0.4636 0.6357 0.147 Uiso 1 1 calc R
C43 C 0.3678(5) 0.2767(4) 0.6139(4) 0.072(2) Uani 1 1 d .
H43A H 0.3432 0.2884 0.6596 0.108 Uiso 1 1 calc R
H43B H 0.4423 0.2704 0.6255 0.108 Uiso 1 1 calc R
H43C H 0.3181 0.2263 0.5823 0.108 Uiso 1 1 calc R
C44 C 0.4160(5) 0.3467(4) 0.4742(4) 0.082(2) Uani 1 1 d .
H44A H 0.3650 0.2983 0.4404 0.123 Uiso 1 1 calc R
H44B H 0.4895 0.3384 0.4850 0.123 Uiso 1 1 calc R
H44C H 0.4184 0.3940 0.4514 0.123 Uiso 1 1 calc R
C45 C -0.1144(4) 0.2251(3) 0.5556(3) 0.0390(14) Uani 1 1 d .
C46 C -0.0250(4) 0.2673(3) 0.6169(3) 0.0399(14) Uani 1 1 d .
H46 H -0.0226 0.3148 0.6509 0.048 Uiso 1 1 calc R
C47 C 0.0602(5) 0.2267(3) 0.6188(3) 0.0412(14) Uani 1 1 d .
H47 H 0.1283 0.2432 0.6539 0.049 Uiso 1 1 calc R
C48 C 0.0256(5) 0.1574(4) 0.5593(3) 0.0492(16) Uani 1 1 d .
H48 H 0.0657 0.1194 0.5477 0.059 Uiso 1 1 calc R
C49 C -0.0795(5) 0.1565(3) 0.5211(3) 0.0452(15) Uani 1 1 d .
H49 H -0.1220 0.1167 0.4788 0.054 Uiso 1 1 calc R
C50 C -0.2430(5) 0.3543(4) 0.5211(4) 0.083(2) Uani 1 1 d .
H50A H -0.2049 0.3930 0.5675 0.125 Uiso 1 1 calc R
H50B H -0.3166 0.3610 0.5053 0.125 Uiso 1 1 calc R
H50C H -0.2015 0.3646 0.4834 0.125 Uiso 1 1 calc R
C51 C -0.3152(5) 0.2312(5) 0.6179(4) 0.102(3) Uani 1 1 d .
H51A H -0.2643 0.2661 0.6627 0.152 Uiso 1 1 calc R
H51B H -0.3272 0.1741 0.6219 0.152 Uiso 1 1 calc R
H51C H -0.3853 0.2452 0.6119 0.152 Uiso 1 1 calc R
C52 C -0.3436(5) 0.1671(5) 0.4513(4) 0.090(3) Uani 1 1 d .
H52A H -0.3476 0.1127 0.4612 0.135 Uiso 1 1 calc R
H52B H -0.3115 0.1728 0.4085 0.135 Uiso 1 1 calc R
H52C H -0.4176 0.1746 0.4410 0.135 Uiso 1 1 calc R
C53 C 0.0090(4) 0.1399(3) 0.2265(3) 0.0284(12) Uani 1 1 d .
Cl1 Cl 0.02135(14) 0.50298(9) 0.25563(8) 0.0480(4) Uani 1 1 d .
O1 O 0.0211(4) 0.4530(2) 0.3111(2) 0.0648(12) Uani 1 1 d .
O2 O 0.1090(3) 0.5791(2) 0.2829(2) 0.0638(12) Uani 1 1 d .
O3 O -0.0833(4) 0.5241(3) 0.2424(3) 0.0782(15) Uani 1 1 d .
O4 O 0.0380(4) 0.4592(2) 0.1882(2) 0.0802(15) Uani 1 1 d .
O5 O -0.2254(5) -0.0379(4) 0.3805(3) 0.1096(19) Uani 1 1 d .
C54 C -0.1499(7) -0.0080(5) 0.3405(5) 0.097(3) Uani 1 1 d .
H54A H -0.0751 -0.0066 0.3664 0.116 Uiso 1 1 calc R
H54B H -0.1509 0.0482 0.3363 0.116 Uiso 1 1 calc R
C55 C -0.3286(6) -0.0646(6) 0.3237(6) 0.126(4) Uani 1 1 d .
H55A H -0.3613 -0.0184 0.3203 0.151 Uiso 1 1 calc R
H55B H -0.3817 -0.1084 0.3367 0.151 Uiso 1 1 calc R
C56 C -0.1782(7) -0.0608(5) 0.2664(5) 0.118(3) Uani 1 1 d .
H56A H -0.1414 -0.1051 0.2660 0.142 Uiso 1 1 calc R
H56B H -0.1569 -0.0291 0.2296 0.142 Uiso 1 1 calc R
C57 C -0.3046(8) -0.0954(7) 0.2506(6) 0.171(5) Uani 1 1 d .
H57A H -0.3421 -0.0740 0.2107 0.205 Uiso 1 1 calc R
H57B H -0.3266 -0.1556 0.2374 0.205 Uiso 1 1 calc R

loop_
_atom_site_aniso_label
_atom_site_aniso_U_11
_atom_site_aniso_U_22
_atom_site_aniso_U_33
_atom_site_aniso_U_23
_atom_site_aniso_U_13
_atom_site_aniso_U_12
Ag1 0.0359(2) 0.0327(2) 0.0204(2) 0.00561(17) 0.00527(18) 0.00961(18)
Ag2 0.0372(2) 0.0398(2) 0.0201(2) 0.00364(18) 0.00631(18) 0.00726(19)
Ti1 0.0349(5) 0.0231(5) 0.0170(5) 0.0027(4) 0.0051(4) 0.0098(4)
Ti2 0.0318(5) 0.0353(5) 0.0171(5) 0.0050(4) 0.0061(4) 0.0120(4)
Si1 0.0357(9) 0.0561(10) 0.0247(9) 0.0083(8) -0.0040(7) 0.0000(8)
Si2 0.0380(9) 0.0296(8) 0.0358(10) 0.0071(7) 0.0095(7) 0.0043(7)
Si3 0.0362(9) 0.0438(9) 0.0435(11) 0.0146(8) 0.0093(8) 0.0135(7)
Si4 0.0367(9) 0.0579(10) 0.0332(10) 0.0121(8) 0.0133(7) 0.0155(8)
Si5 0.0396(9) 0.0658(11) 0.0230(9) 0.0039(8) 0.0010(7) 0.0177(8)
Si6 0.0421(10) 0.0472(10) 0.0349(10) 0.0014(8) 0.0146(8) 0.0174(8)
Si7 0.0324(10) 0.0837(13) 0.0417(12) -0.0045(10) 0.0016(8) 0.0045(9)
Si8 0.0367(10) 0.1224(17) 0.0380(12) 0.0211(11) 0.0161(9) 0.0210(11)
N1 0.049(3) 0.054(3) 0.035(3) 0.002(3) 0.001(2) 0.007(2)
C1 0.031(3) 0.026(3) 0.029(3) 0.004(2) 0.013(2) 0.005(2)
C2 0.033(3) 0.030(3) 0.022(3) 0.000(2) 0.007(2) 0.005(2)
C3 0.109(6) 0.069(5) 0.033(4) 0.010(3) -0.010(4) -0.040(4)
C4 0.055(4) 0.054(4) 0.017(3) 0.005(3) 0.001(3) 0.010(3)
C5 0.057(4) 0.153(7) 0.047(5) 0.033(5) 0.013(4) 0.046(5)
C6 0.030(3) 0.030(3) 0.017(3) -0.002(2) -0.001(2) 0.009(2)
C7 0.029(3) 0.030(3) 0.023(3) 0.001(2) -0.001(2) 0.015(2)
C8 0.077(5) 0.072(5) 0.062(5) 0.011(4) 0.035(4) -0.015(4)
C9 0.072(5) 0.044(4) 0.119(7) 0.037(4) 0.031(4) 0.025(4)
C10 0.056(4) 0.050(4) 0.060(5) 0.011(3) -0.001(3) -0.004(3)
C11 0.034(3) 0.029(3) 0.030(3) 0.011(2) 0.008(2) 0.019(2)
C12 0.032(3) 0.034(3) 0.025(3) 0.007(2) 0.003(2) 0.015(2)
C13 0.042(3) 0.023(3) 0.034(3) 0.011(2) 0.012(3) 0.014(2)
C14 0.053(4) 0.018(3) 0.036(4) -0.005(2) 0.010(3) 0.015(3)
C15 0.052(3) 0.032(3) 0.025(3) 0.008(2) 0.017(3) 0.024(3)
C16 0.052(4) 0.052(4) 0.067(5) 0.021(3) 0.021(3) 0.018(3)
C17 0.046(4) 0.052(4) 0.045(4) 0.008(3) -0.001(3) 0.006(3)
C18 0.044(4) 0.061(4) 0.083(6) 0.028(4) 0.001(3) 0.019(3)
C19 0.041(3) 0.044(3) 0.014(3) 0.005(2) 0.008(2) 0.020(3)
C20 0.048(4) 0.042(3) 0.030(3) 0.010(3) 0.015(3) 0.027(3)
C21 0.079(5) 0.024(3) 0.032(4) 0.001(3) 0.027(3) 0.016(3)
C22 0.047(3) 0.041(3) 0.017(3) -0.005(3) 0.005(2) 0.003(3)
C23 0.049(3) 0.036(3) 0.017(3) 0.006(2) 0.010(2) 0.017(3)
C24 0.042(4) 0.053(4) 0.057(5) -0.005(3) 0.004(3) 0.004(3)
C25 0.044(4) 0.108(5) 0.041(4) 0.025(4) 0.014(3) 0.030(4)
C26 0.047(4) 0.089(5) 0.048(4) 0.026(4) 0.022(3) 0.022(3)
C27 0.032(3) 0.033(3) 0.029(3) 0.010(2) 0.011(2) 0.015(2)
C28 0.037(3) 0.043(3) 0.023(3) 0.004(3) 0.012(2) 0.009(3)
C29 0.073(5) 0.102(5) 0.031(4) 0.005(4) 0.002(3) 0.057(4)
C30 0.060(4) 0.074(4) 0.022(3) 0.007(3) -0.005(3) 0.027(3)
C31 0.051(4) 0.112(6) 0.043(5) -0.002(4) 0.002(3) -0.003(4)
C32 0.031(3) 0.038(3) 0.028(3) 0.012(2) 0.003(2) 0.011(2)
C33 0.038(3) 0.041(3) 0.023(3) 0.008(2) 0.006(2) 0.012(3)
C34 0.065(4) 0.079(5) 0.053(5) 0.013(4) 0.018(3) 0.044(4)
C35 0.075(5) 0.061(4) 0.086(6) -0.019(4) 0.023(4) 0.019(4)
C36 0.087(5) 0.086(5) 0.051(5) 0.018(4) 0.039(4) 0.044(4)
C37 0.040(3) 0.034(3) 0.032(3) 0.004(3) 0.007(3) 0.001(3)
C38 0.053(4) 0.033(3) 0.023(3) -0.001(2) 0.003(3) 0.016(3)
C39 0.053(4) 0.036(3) 0.034(4) 0.003(3) 0.012(3) 0.019(3)
C40 0.059(4) 0.032(3) 0.029(3) 0.010(3) 0.007(3) 0.013(3)
C41 0.046(3) 0.036(3) 0.022(3) 0.009(2) 0.013(3) -0.002(3)
C42 0.052(5) 0.115(6) 0.085(7) -0.015(5) -0.007(4) -0.019(4)
C43 0.058(4) 0.113(6) 0.048(5) 0.007(4) -0.001(3) 0.047(4)
C44 0.046(4) 0.128(6) 0.069(6) 0.010(5) 0.024(4) 0.019(4)
C45 0.040(3) 0.055(4) 0.021(3) 0.010(3) 0.014(3) 0.005(3)
C46 0.053(4) 0.052(4) 0.021(3) 0.011(3) 0.017(3) 0.019(3)
C47 0.049(4) 0.055(4) 0.023(3) 0.014(3) 0.009(3) 0.017(3)
C48 0.068(4) 0.052(4) 0.048(4) 0.027(3) 0.033(4) 0.030(3)
C49 0.062(4) 0.039(3) 0.029(3) 0.006(3) 0.019(3) -0.003(3)
C50 0.053(4) 0.149(7) 0.067(6) 0.034(5) 0.009(4) 0.060(5)
C51 0.061(5) 0.197(9) 0.062(6) 0.039(6) 0.037(4) 0.039(5)
C52 0.039(4) 0.168(8) 0.042(5) 0.021(5) 0.007(3) -0.007(4)
C53 0.028(3) 0.041(3) 0.013(3) 0.000(2) 0.000(2) 0.009(2)
Cl1 0.0794(11) 0.0457(9) 0.0317(9) 0.0151(7) 0.0216(8) 0.0302(9)
O1 0.124(4) 0.063(3) 0.035(3) 0.030(2) 0.037(3) 0.050(3)
O2 0.077(3) 0.061(3) 0.051(3) 0.013(2) 0.016(2) 0.011(2)
O3 0.069(3) 0.083(3) 0.103(4) 0.050(3) 0.024(3) 0.037(3)
O4 0.162(5) 0.065(3) 0.031(3) 0.009(2) 0.041(3) 0.050(3)
O5 0.096(4) 0.136(5) 0.087(5) 0.026(4) 0.029(4) 0.004(4)
C54 0.101(7) 0.100(6) 0.088(8) 0.018(6) 0.048(6) 0.008(5)
C55 0.054(6) 0.191(10) 0.103(9) 0.036(8) -0.003(6) -0.011(6)
C56 0.137(8) 0.120(7) 0.087(8) -0.006(6) 0.067(7) 0.002(6)
C57 0.140(9) 0.207(11) 0.077(8) -0.007(8) 0.027(7) -0.100(8)

loop_
_atom_type_symbol
_atom_type_description
_atom_type_scat_dispersion_real
_atom_type_scat_dispersion_imag
_atom_type_scat_source
C C 0.0033 0.0016 'International Tables Vol C Tables 4.2.6.8 and 6.1.1.4'
H H 0.0000 0.0000 'International Tables Vol C Tables 4.2.6.8 and 6.1.1.4'
N N 0.0061 0.0033 'International Tables Vol C Tables 4.2.6.8 and 6.1.1.4'
O O 0.0106 0.0060 'International Tables Vol C Tables 4.2.6.8 and 6.1.1.4'
Si Si 0.0817 0.0704 'International Tables Vol C Tables 4.2.6.8 and 6.1.1.4'
Cl Cl 0.1484 0.1585 'International Tables Vol C Tables 4.2.6.8 and 6.1.1.4'
Ti Ti 0.2776 0.4457 'International Tables Vol C Tables 4.2.6.8 and 6.1.1.4'
Ag Ag -0.8971 1.1015 'International Tables Vol C Tables 4.2.6.8 and 6.1.1.4'

loop_
_geom_angle_atom_site_label_1
_geom_angle_atom_site_label_2
_geom_angle_atom_site_label_3
_geom_angle
N1 Ag1 C1 136.77(17)
N1 Ag1 C6 138.32(17)
C1 Ag1 C6 84.34(18)
N1 Ag1 C7 108.29(17)
C1 Ag1 C7 114.61(18)
C6 Ag1 C7 30.28(15)
N1 Ag1 C2 107.40(17)
C1 Ag1 C2 29.57(16)
C6 Ag1 C2 113.91(17)
C7 Ag1 C2 144.18(17)
N1 Ag1 Ti1 172.50(12)
C1 Ag1 Ti1 42.45(13)
C6 Ag1 Ti1 41.96(12)
C7 Ag1 Ti1 72.22(12)
C2 Ag1 Ti1 72.00(12)
C53 Ag2 C27 138.38(18)
C53 Ag2 C32 137.02(18)
C27 Ag2 C32 84.31(18)
C53 Ag2 C33 107.39(17)
C27 Ag2 C33 114.19(18)
C32 Ag2 C33 30.06(15)
C53 Ag2 C28 108.69(18)
C27 Ag2 C28 29.73(16)
C32 Ag2 C28 114.02(18)
C33 Ag2 C28 143.92(17)
C53 Ag2 Ti2 174.20(13)
C27 Ag2 Ti2 42.32(13)
C32 Ag2 Ti2 42.05(13)
C33 Ag2 Ti2 72.07(12)
C28 Ag2 Ti2 71.98(12)
C6 Ti1 C1 93.14(18)
C6 Ti1 C13 135.25(18)
C1 Ti1 C13 98.92(18)
C6 Ti1 C22 95.25(18)
C1 Ti1 C22 135.07(19)
C13 Ti1 C22 105.42(19)
C6 Ti1 C14 111.24(18)
C1 Ti1 C14 75.47(18)
C13 Ti1 C14 34.58(16)
C22 Ti1 C14 139.4(2)
C6 Ti1 C23 129.42(18)
C1 Ti1 C23 117.09(18)
C13 Ti1 C23 81.80(17)
C22 Ti1 C23 34.65(16)
C14 Ti1 C23 114.97(18)
C6 Ti1 C12 112.02(17)
C1 Ti1 C12 131.73(17)
C13 Ti1 C12 34.83(15)
C22 Ti1 C12 84.65(18)
C14 Ti1 C12 57.41(18)
C23 Ti1 C12 78.21(17)
C6 Ti1 C15 79.87(17)
C1 Ti1 C15 90.47(18)
C13 Ti1 C15 57.25(17)
C22 Ti1 C15 134.45(18)
C14 Ti1 C15 34.37(16)
C23 Ti1 C15 134.39(18)
C12 Ti1 C15 56.93(17)
C6 Ti1 C21 76.68(18)
C1 Ti1 C21 106.66(19)
C13 Ti1 C21 137.91(19)
C22 Ti1 C21 34.63(17)
C14 Ti1 C21 171.85(19)
C23 Ti1 C21 56.95(18)
C12 Ti1 C21 118.60(19)
C15 Ti1 C21 151.51(19)
C6 Ti1 C20 96.31(18)
C1 Ti1 C20 78.30(18)
C13 Ti1 C20 128.28(18)
C22 Ti1 C20 56.95(18)
C14 Ti1 C20 142.58(18)
C23 Ti1 C20 56.35(17)
C12 Ti1 C20 134.46(18)
C15 Ti1 C20 167.98(19)
C21 Ti1 C20 33.89(17)
C6 Ti1 C19 130.64(17)
C1 Ti1 C19 83.97(17)
C13 Ti1 C19 93.57(18)
C22 Ti1 C19 57.69(17)
C14 Ti1 C19 115.49(18)
C23 Ti1 C19 33.88(16)
C12 Ti1 C19 105.89(17)
C15 Ti1 C19 149.13(17)
C21 Ti1 C19 57.56(17)
C20 Ti1 C19 34.77(16)
C6 Ti1 C11 80.02(17)
C1 Ti1 C11 125.08(17)
C13 Ti1 C11 57.84(16)
C22 Ti1 C11 99.84(18)
C14 Ti1 C11 57.73(17)
C23 Ti1 C11 108.23(17)
C12 Ti1 C11 34.36(15)
C15 Ti1 C11 34.61(16)
C21 Ti1 C11 123.86(19)
C20 Ti1 C11 156.31(18)
C19 Ti1 C11 139.57(17)
C32 Ti2 C27 92.85(18)
C32 Ti2 C47 97.05(19)
C27 Ti2 C47 137.16(19)
C32 Ti2 C39 137.59(19)
C27 Ti2 C39 97.95(18)
C47 Ti2 C39 102.13(19)
C32 Ti2 C38 113.94(18)
C27 Ti2 C38 130.07(18)
C47 Ti2 C38 82.68(19)
C39 Ti2 C38 34.45(16)
C32 Ti2 C46 130.13(19)
C27 Ti2 C46 115.02(19)
C47 Ti2 C46 34.69(16)
C39 Ti2 C46 81.03(19)
C38 Ti2 C46 79.67(19)
C32 Ti2 C49 90.42(19)
C27 Ti2 C49 82.1(2)
C47 Ti2 C49 56.3(2)
C39 Ti2 C49 131.6(2)
C38 Ti2 C49 135.2(2)
C46 Ti2 C49 56.60(19)
C32 Ti2 C48 74.29(19)
C27 Ti2 C48 112.1(2)
C47 Ti2 C48 34.46(18)
C39 Ti2 C48 135.8(2)
C38 Ti2 C48 115.4(2)
C46 Ti2 C48 57.45(19)
C49 Ti2 C48 33.73(18)
C32 Ti2 C40 113.41(19)
C27 Ti2 C40 74.33(18)
C47 Ti2 C40 136.08(19)
C39 Ti2 C40 34.48(17)
C38 Ti2 C40 56.75(18)
C46 Ti2 C40 113.59(19)
C49 Ti2 C40 146.9(2)
C48 Ti2 C40 170.3(2)
C32 Ti2 C41 82.27(19)
C27 Ti2 C41 88.77(18)
C47 Ti2 C41 133.80(19)
C39 Ti2 C41 57.26(19)
C38 Ti2 C41 56.78(18)
C46 Ti2 C41 135.05(19)
C49 Ti2 C41 168.03(19)
C48 Ti2 C41 149.0(2)
C40 Ti2 C41 34.09(16)
C32 Ti2 C37 81.61(18)
C27 Ti2 C37 123.62(19)
C47 Ti2 C37 99.07(19)
C39 Ti2 C37 58.34(18)
C38 Ti2 C37 34.77(16)
C46 Ti2 C37 110.54(19)
C49 Ti2 C37 153.2(2)
C48 Ti2 C37 119.8(2)
C40 Ti2 C37 57.82(18)
C41 Ti2 C37 34.86(17)
C32 Ti2 C45 125.43(19)
C27 Ti2 C45 82.71(18)
C47 Ti2 C45 57.78(18)
C39 Ti2 C45 96.66(19)
C38 Ti2 C45 109.71(19)
C46 Ti2 C45 34.35(17)
C49 Ti2 C45 35.03(17)
C48 Ti2 C45 58.08(19)
C40 Ti2 C45 117.34(19)
C41 Ti2 C45 151.21(19)
C37 Ti2 C45 143.61(19)
C4 Si1 C2 112.3(2)
C4 Si1 C5 109.1(3)
C2 Si1 C5 108.7(3)
C4 Si1 C3 110.5(3)
C2 Si1 C3 104.6(3)
C5 Si1 C3 111.6(3)
C10 Si2 C7 108.8(2)
C10 Si2 C8 109.9(3)
C7 Si2 C8 109.9(2)
C10 Si2 C9 109.8(3)
C7 Si2 C9 107.5(2)
C8 Si2 C9 110.9(3)
C16 Si3 C17 111.3(3)
C16 Si3 C18 110.7(3)
C17 Si3 C18 108.9(3)
C16 Si3 C11 108.3(3)
C17 Si3 C11 112.4(2)
C18 Si3 C11 104.9(2)
C24 Si4 C25 111.0(3)
C24 Si4 C26 108.5(3)
C25 Si4 C26 110.1(3)
C24 Si4 C19 113.7(2)
C25 Si4 C19 107.3(3)
C26 Si4 C19 106.1(2)
C31 Si5 C30 109.3(3)
C31 Si5 C29 110.9(3)
C30 Si5 C29 110.9(3)
C31 Si5 C28 108.7(3)
C30 Si5 C28 111.0(2)
C29 Si5 C28 106.0(2)
C36 Si6 C35 110.4(3)
C36 Si6 C34 111.9(3)
C35 Si6 C34 109.3(3)
C36 Si6 C33 109.1(2)
C35 Si6 C33 109.3(2)
C34 Si6 C33 106.7(2)
C42 Si7 C44 110.7(3)
C42 Si7 C37 105.3(3)
C44 Si7 C37 108.2(3)
C42 Si7 C43 109.5(3)
C44 Si7 C43 111.7(3)
C37 Si7 C43 111.3(3)
C50 Si8 C52 112.5(3)
C50 Si8 C51 110.0(3)
C52 Si8 C51 108.5(3)
C50 Si8 C45 112.3(3)
C52 Si8 C45 107.5(3)
C51 Si8 C45 105.7(3)
C53 N1 Ag1 156.3(4)
C2 C1 Ti1 173.6(4)
C2 C1 Ag1 82.8(3)
Ti1 C1 Ag1 91.38(17)
C1 C2 Si1 164.9(4)
C1 C2 Ag1 67.6(3)
Si1 C2 Ag1 127.4(2)
C7 C6 Ti1 171.3(4)
C7 C6 Ag1 80.6(3)
Ti1 C6 Ag1 90.97(17)
C6 C7 Si2 169.5(4)
C6 C7 Ag1 69.1(3)
Si2 C7 Ag1 120.9(2)
C12 C11 C15 105.4(4)
C12 C11 Si3 125.3(4)
C15 C11 Si3 128.5(4)
C12 C11 Ti1 70.9(3)
C15 C11 Ti1 70.9(3)
Si3 C11 Ti1 130.2(2)
C13 C12 C11 108.9(5)
C13 C12 Ti1 70.8(3)
C11 C12 Ti1 74.7(3)
C14 C13 C12 108.5(5)
C14 C13 Ti1 74.0(3)
C12 C13 Ti1 74.4(3)
C13 C14 C15 107.6(5)
C13 C14 Ti1 71.4(3)
C15 C14 Ti1 73.4(3)
C14 C15 C11 109.6(5)
C14 C15 Ti1 72.2(3)
C11 C15 Ti1 74.5(3)
C23 C19 C20 104.9(4)
C23 C19 Si4 128.5(4)
C20 C19 Si4 126.0(4)
C23 C19 Ti1 71.2(3)
C20 C19 Ti1 71.3(3)
Si4 C19 Ti1 128.0(2)
C21 C20 C19 109.7(5)
C21 C20 Ti1 72.7(3)
C19 C20 Ti1 73.9(3)
C20 C21 C22 107.5(5)
C20 C21 Ti1 73.4(3)
C22 C21 Ti1 71.1(3)
C23 C22 C21 107.7(5)
C23 C22 Ti1 74.2(3)
C21 C22 Ti1 74.3(3)
C19 C23 C22 110.1(5)
C19 C23 Ti1 74.9(3)
C22 C23 Ti1 71.2(3)
C28 C27 Ti2 171.9(4)
C28 C27 Ag2 82.1(4)
Ti2 C27 Ag2 91.47(17)
C27 C28 Si5 163.3(5)
C27 C28 Ag2 68.2(3)
Si5 C28 Ag2 127.9(2)
C33 C32 Ti2 171.2(4)
C33 C32 Ag2 80.6(4)
Ti2 C32 Ag2 91.23(18)
C32 C33 Si6 167.4(5)
C32 C33 Ag2 69.3(3)
Si6 C33 Ag2 122.9(2)
C38 C37 C41 104.7(5)
C38 C37 Si7 126.6(4)
C41 C37 Si7 127.8(4)
C38 C37 Ti2 71.3(3)
C41 C37 Ti2 72.4(3)
Si7 C37 Ti2 128.6(3)
C39 C38 C37 110.5(5)
C39 C38 Ti2 72.6(3)
C37 C38 Ti2 73.9(3)
C38 C39 C40 107.2(5)
C38 C39 Ti2 73.0(3)
C40 C39 Ti2 73.9(3)
C41 C40 C39 108.3(5)
C41 C40 Ti2 73.2(3)
C39 C40 Ti2 71.6(3)
C40 C41 C37 109.3(5)
C40 C41 Ti2 72.7(3)
C37 C41 Ti2 72.7(3)
C46 C45 C49 104.5(5)
C46 C45 Si8 126.0(4)
C49 C45 Si8 128.9(4)
C46 C45 Ti2 71.4(3)
C49 C45 Ti2 71.8(3)
Si8 C45 Ti2 127.5(3)
C47 C46 C45 109.4(5)
C47 C46 Ti2 72.2(3)
C45 C46 Ti2 74.2(3)
C48 C47 C46 108.7(5)
C48 C47 Ti2 74.1(3)
C46 C47 Ti2 73.1(3)
C49 C48 C47 106.7(5)
C49 C48 Ti2 73.0(3)
C47 C48 Ti2 71.5(3)
C48 C49 C45 110.8(5)
C48 C49 Ti2 73.3(3)
C45 C49 Ti2 73.2(3)
N1 C53 Ag2 158.5(5)
O4 Cl1 O1 110.1(2)
O4 Cl1 O3 110.9(3)
O1 Cl1 O3 108.7(3)
O4 Cl1 O2 109.4(3)
O1 Cl1 O2 110.1(3)
O3 Cl1 O2 107.6(3)
C54 O5 C55 101.6(7)
O5 C54 C56 109.5(7)
O5 C55 C57 108.9(7)
C54 C56 C57 103.8(7)
C55 C57 C56 101.8(7)

loop_
_geom_bond_atom_site_label_1
_geom_bond_atom_site_label_2
_geom_bond_distance
Ag1 N1 2.152(5)
Ag1 C1 2.279(5)
Ag1 C6 2.313(5)
Ag1 C7 2.442(5)
Ag1 C2 2.445(5)
Ag1 Ti1 3.1585(10)
Ag2 C53 2.106(5)
Ag2 C27 2.290(5)
Ag2 C32 2.309(5)
Ag2 C33 2.434(5)
Ag2 C28 2.443(5)
Ag2 Ti2 3.1705(9)
Ti1 C6 2.112(5)
Ti1 C1 2.133(5)
Ti1 C13 2.323(4)
Ti1 C22 2.331(5)
Ti1 C14 2.356(4)
Ti1 C23 2.369(5)
Ti1 C12 2.370(4)
Ti1 C15 2.372(5)
Ti1 C21 2.373(5)
Ti1 C20 2.382(5)
Ti1 C19 2.416(5)
Ti1 C11 2.419(5)
Ti2 C32 2.124(5)
Ti2 C27 2.135(5)
Ti2 C47 2.345(5)
Ti2 C39 2.351(5)
Ti2 C38 2.355(5)
Ti2 C46 2.357(5)
Ti2 C49 2.375(5)
Ti2 C48 2.378(5)
Ti2 C40 2.379(5)
Ti2 C41 2.385(5)
Ti2 C37 2.389(5)
Ti2 C45 2.393(5)
Si1 C4 1.854(5)
Si1 C2 1.857(5)
Si1 C5 1.861(6)
Si1 C3 1.869(6)
Si2 C10 1.842(5)
Si2 C7 1.849(5)
Si2 C8 1.850(6)
Si2 C9 1.854(5)
Si3 C16 1.854(6)
Si3 C17 1.867(5)
Si3 C18 1.872(5)
Si3 C11 1.876(5)
Si4 C24 1.857(5)
Si4 C25 1.857(5)
Si4 C26 1.862(6)
Si4 C19 1.880(5)
Si5 C31 1.849(6)
Si5 C30 1.854(6)
Si5 C29 1.863(5)
Si5 C28 1.868(5)
Si6 C36 1.852(6)
Si6 C35 1.853(6)
Si6 C34 1.853(6)
Si6 C33 1.864(5)
Si7 C42 1.869(6)
Si7 C44 1.872(7)
Si7 C37 1.873(5)
Si7 C43 1.888(7)
Si8 C50 1.851(7)
Si8 C52 1.866(6)
Si8 C51 1.869(7)
Si8 C45 1.871(6)
N1 C53 1.145(6)
C1 C2 1.216(6)
C6 C7 1.248(6)
C11 C12 1.415(6)
C11 C15 1.426(6)
C12 C13 1.405(6)
C13 C14 1.391(7)
C14 C15 1.397(6)
C19 C23 1.395(6)
C19 C20 1.434(6)
C20 C21 1.386(7)
C21 C22 1.400(7)
C22 C23 1.400(6)
C27 C28 1.223(7)
C32 C33 1.236(6)
C37 C38 1.418(7)
C37 C41 1.430(7)
C38 C39 1.394(7)
C39 C40 1.402(7)
C40 C41 1.396(7)
C45 C46 1.403(7)
C45 C49 1.435(7)
C46 C47 1.402(7)
C47 C48 1.399(7)
C48 C49 1.379(7)
Cl1 O4 1.423(4)
Cl1 O1 1.432(4)
Cl1 O3 1.435(4)
Cl1 O2 1.436(4)
O5 C54 1.363(8)
O5 C55 1.442(9)
C54 C56 1.447(10)
C55 C57 1.480(11)
C56 C57 1.518(10)

loop_
_geom_torsion_atom_site_label_1
_geom_torsion_atom_site_label_2
_geom_torsion_atom_site_label_3
_geom_torsion_atom_site_label_4
_geom_torsion
C1 Ag1 N1 C53 57.0(12)
C6 Ag1 N1 C53 -111.0(10)
C7 Ag1 N1 C53 -115.7(11)
C2 Ag1 N1 C53 61.2(11)
Ti1 Ag1 N1 C53 -23.1(18)
C6 Ti1 C1 C2 -28(4)
C13 Ti1 C1 C2 109(4)
C22 Ti1 C1 C2 -129(4)
C14 Ti1 C1 C2 83(4)
C23 Ti1 C1 C2 -166(4)
C12 Ti1 C1 C2 95(4)
C15 Ti1 C1 C2 52(4)
C21 Ti1 C1 C2 -105(4)
C20 Ti1 C1 C2 -124(4)
C19 Ti1 C1 C2 -159(4)
C11 Ti1 C1 C2 52(4)
C6 Ti1 C1 Ag1 -3.23(18)
C13 Ti1 C1 Ag1 133.54(17)
C22 Ti1 C1 Ag1 -103.9(2)
C14 Ti1 C1 Ag1 107.91(19)
C23 Ti1 C1 Ag1 -141.17(16)
C12 Ti1 C1 Ag1 120.3(2)
C15 Ti1 C1 Ag1 76.66(17)
C21 Ti1 C1 Ag1 -80.26(19)
C20 Ti1 C1 Ag1 -99.02(18)
C19 Ti1 C1 Ag1 -133.77(17)
C11 Ti1 C1 Ag1 76.8(2)
N1 Ag1 C1 C2 8.2(4)
C6 Ag1 C1 C2 -179.8(3)
C7 Ag1 C1 C2 -179.4(3)
Ti1 Ag1 C1 C2 177.3(4)
N1 Ag1 C1 Ti1 -169.02(18)
C6 Ag1 C1 Ti1 2.96(16)
C7 Ag1 C1 Ti1 3.4(2)
C2 Ag1 C1 Ti1 -177.3(4)
Ti1 C1 C2 Si1 -149(3)
Ag1 C1 C2 Si1 -173.8(16)
Ti1 C1 C2 Ag1 25(4)
C4 Si1 C2 C1 134.6(17)
C5 Si1 C2 C1 -104.6(17)
C3 Si1 C2 C1 14.7(17)
C4 Si1 C2 Ag1 -38.2(4)
C5 Si1 C2 Ag1 82.6(4)
C3 Si1 C2 Ag1 -158.1(3)
N1 Ag1 C2 C1 -174.1(3)
C6 Ag1 C2 C1 0.3(4)
C7 Ag1 C2 C1 1.0(5)
Ti1 Ag1 C2 C1 -1.9(3)
N1 Ag1 C2 Si1 3.9(3)
C1 Ag1 C2 Si1 178.0(5)
C6 Ag1 C2 Si1 178.2(3)
C7 Ag1 C2 Si1 178.9(2)
Ti1 Ag1 C2 Si1 176.0(3)
C1 Ti1 C6 C7 18(3)
C13 Ti1 C6 C7 -88(3)
C22 Ti1 C6 C7 154(3)
C14 Ti1 C6 C7 -57(3)
C23 Ti1 C6 C7 148(3)
C12 Ti1 C6 C7 -120(3)
C15 Ti1 C6 C7 -72(3)
C21 Ti1 C6 C7 125(3)
C20 Ti1 C6 C7 97(3)
C19 Ti1 C6 C7 103(3)
C11 Ti1 C6 C7 -107(3)
C1 Ti1 C6 Ag1 3.18(18)
C13 Ti1 C6 Ag1 -102.8(2)
C22 Ti1 C6 Ag1 139.00(18)
C14 Ti1 C6 Ag1 -72.4(2)
C23 Ti1 C6 Ag1 132.64(19)
C12 Ti1 C6 Ag1 -134.66(16)
C15 Ti1 C6 Ag1 -86.74(17)
C21 Ti1 C6 Ag1 109.6(2)
C20 Ti1 C6 Ag1 81.74(18)
C19 Ti1 C6 Ag1 87.9(2)
C11 Ti1 C6 Ag1 -121.91(18)
N1 Ag1 C6 C7 -9.0(4)
C1 Ag1 C6 C7 179.3(3)
C2 Ag1 C6 C7 179.2(3)
Ti1 Ag1 C6 C7 -177.7(4)
N1 Ag1 C6 Ti1 168.75(19)
C1 Ag1 C6 Ti1 -2.99(16)
C7 Ag1 C6 Ti1 177.7(4)
C2 Ag1 C6 Ti1 -3.1(2)
Ti1 C6 C7 Si2 -178.9(12)
Ag1 C6 C7 Si2 -164(2)
Ti1 C6 C7 Ag1 -15(3)
C10 Si2 C7 C6 -22(2)
C8 Si2 C7 C6 -142(2)
C9 Si2 C7 C6 97(2)
C10 Si2 C7 Ag1 176.2(3)
C8 Si2 C7 Ag1 55.8(3)
C9 Si2 C7 Ag1 -64.9(3)
N1 Ag1 C7 C6 173.7(3)
C1 Ag1 C7 C6 -0.8(3)
C2 Ag1 C7 C6 -1.3(4)
Ti1 Ag1 C7 C6 1.6(3)
N1 Ag1 C7 Si2 -9.7(3)
C1 Ag1 C7 Si2 175.8(2)
C6 Ag1 C7 Si2 176.6(5)
C2 Ag1 C7 Si2 175.3(2)
Ti1 Ag1 C7 Si2 178.2(3)
C16 Si3 C11 C12 -167.2(4)
C17 Si3 C11 C12 69.4(5)
C18 Si3 C11 C12 -48.9(5)
C16 Si3 C11 C15 1.3(5)
C17 Si3 C11 C15 -122.1(4)
C18 Si3 C11 C15 119.6(5)
C16 Si3 C11 Ti1 98.5(3)
C17 Si3 C11 Ti1 -24.9(4)
C18 Si3 C11 Ti1 -143.2(3)
C6 Ti1 C11 C12 -158.7(3)
C1 Ti1 C11 C12 114.4(3)
C13 Ti1 C11 C12 37.0(3)
C22 Ti1 C11 C12 -65.1(3)
C14 Ti1 C11 C12 78.2(3)
C23 Ti1 C11 C12 -30.4(3)
C15 Ti1 C11 C12 114.7(4)
C21 Ti1 C11 C12 -92.3(3)
C20 Ti1 C11 C12 -75.8(5)
C19 Ti1 C11 C12 -14.3(4)
C6 Ti1 C11 C15 86.6(3)
C1 Ti1 C11 C15 -0.2(4)
C13 Ti1 C11 C15 -77.6(3)
C22 Ti1 C11 C15 -179.7(3)
C14 Ti1 C11 C15 -36.5(3)
C23 Ti1 C11 C15 -145.0(3)
C12 Ti1 C11 C15 -114.7(4)
C21 Ti1 C11 C15 153.0(3)
C20 Ti1 C11 C15 169.5(4)
C19 Ti1 C11 C15 -129.0(3)
C6 Ti1 C11 Si3 -38.1(3)
C1 Ti1 C11 Si3 -125.0(3)
C13 Ti1 C11 Si3 157.6(4)
C22 Ti1 C11 Si3 55.5(4)
C14 Ti1 C11 Si3 -161.2(4)
C23 Ti1 C11 Si3 90.2(3)
C12 Ti1 C11 Si3 120.6(5)
C15 Ti1 C11 Si3 -124.7(5)
C21 Ti1 C11 Si3 28.3(4)
C20 Ti1 C11 Si3 44.8(6)
C19 Ti1 C11 Si3 106.2(3)
C15 C11 C12 C13 0.0(5)
Si3 C11 C12 C13 170.7(3)
Ti1 C11 C12 C13 -62.9(3)
C15 C11 C12 Ti1 63.0(3)
Si3 C11 C12 Ti1 -126.3(3)
C6 Ti1 C12 C13 139.5(3)
C1 Ti1 C12 C13 23.4(4)
C22 Ti1 C12 C13 -127.0(3)
C14 Ti1 C12 C13 37.6(3)
C23 Ti1 C12 C13 -92.6(3)
C15 Ti1 C12 C13 78.8(3)
C21 Ti1 C12 C13 -134.1(3)
C20 Ti1 C12 C13 -96.3(4)
C19 Ti1 C12 C13 -72.8(3)
C11 Ti1 C12 C13 116.8(4)
C6 Ti1 C12 C11 22.7(3)
C1 Ti1 C12 C11 -93.4(3)
C13 Ti1 C12 C11 -116.8(4)
C22 Ti1 C12 C11 116.2(3)
C14 Ti1 C12 C11 -79.2(3)
C23 Ti1 C12 C11 150.6(3)
C15 Ti1 C12 C11 -38.0(3)
C21 Ti1 C12 C11 109.1(3)
C20 Ti1 C12 C11 146.9(3)
C19 Ti1 C12 C11 170.4(3)
C11 C12 C13 C14 -1.3(5)
Ti1 C12 C13 C14 -66.7(3)
C11 C12 C13 Ti1 65.5(3)
C6 Ti1 C13 C14 56.2(4)
C1 Ti1 C13 C14 -47.5(3)
C22 Ti1 C13 C14 170.6(3)
C23 Ti1 C13 C14 -163.8(3)
C12 Ti1 C13 C14 115.0(4)
C15 Ti1 C13 C14 37.2(3)
C21 Ti1 C13 C14 -174.9(3)
C20 Ti1 C13 C14 -129.6(3)
C19 Ti1 C13 C14 -132.0(3)
C11 Ti1 C13 C14 78.5(3)
C6 Ti1 C13 C12 -58.9(4)
C1 Ti1 C13 C12 -162.6(3)
C22 Ti1 C13 C12 55.5(3)
C14 Ti1 C13 C12 -115.0(4)
C23 Ti1 C13 C12 81.1(3)
C15 Ti1 C13 C12 -77.8(3)
C21 Ti1 C13 C12 70.1(4)
C20 Ti1 C13 C12 115.3(3)
C19 Ti1 C13 C12 113.0(3)
C11 Ti1 C13 C12 -36.5(3)
C12 C13 C14 C15 2.0(5)
Ti1 C13 C14 C15 -65.0(3)
C12 C13 C14 Ti1 67.0(3)
C6 Ti1 C14 C13 -141.1(3)
C1 Ti1 C14 C13 131.2(3)
C22 Ti1 C14 C13 -14.0(5)
C23 Ti1 C14 C13 17.7(4)
C12 Ti1 C14 C13 -37.9(3)
C15 Ti1 C14 C13 -115.6(5)
C21 Ti1 C14 C13 24.9(16)
C20 Ti1 C14 C13 84.3(4)
C19 Ti1 C14 C13 55.3(4)
C11 Ti1 C14 C13 -78.9(3)
C6 Ti1 C14 C15 -25.5(4)
C1 Ti1 C14 C15 -113.2(3)
C13 Ti1 C14 C15 115.6(5)
C22 Ti1 C14 C15 101.6(4)
C23 Ti1 C14 C15 133.3(3)
C12 Ti1 C14 C15 77.7(3)
C21 Ti1 C14 C15 140.6(13)
C20 Ti1 C14 C15 -160.1(3)
C19 Ti1 C14 C15 170.9(3)
C11 Ti1 C14 C15 36.8(3)
C13 C14 C15 C11 -2.0(5)
Ti1 C14 C15 C11 -65.7(3)
C13 C14 C15 Ti1 63.7(3)
C12 C11 C15 C14 1.2(5)
Si3 C11 C15 C14 -169.1(3)
Ti1 C11 C15 C14 64.2(3)
C12 C11 C15 Ti1 -63.0(3)
Si3 C11 C15 Ti1 126.7(4)
C6 Ti1 C15 C14 155.9(3)
C1 Ti1 C15 C14 62.8(3)
C13 Ti1 C15 C14 -37.5(3)
C22 Ti1 C15 C14 -116.6(3)
C23 Ti1 C15 C14 -67.4(4)
C12 Ti1 C15 C14 -79.3(3)
C21 Ti1 C15 C14 -169.1(4)
C20 Ti1 C15 C14 83.6(9)
C19 Ti1 C15 C14 -16.2(5)
C11 Ti1 C15 C14 -117.0(4)
C6 Ti1 C15 C11 -87.1(3)
C1 Ti1 C15 C11 179.8(3)
C13 Ti1 C15 C11 79.5(3)
C22 Ti1 C15 C11 0.4(4)
C14 Ti1 C15 C11 117.0(4)
C23 Ti1 C15 C11 49.6(4)
C12 Ti1 C15 C11 37.7(3)
C21 Ti1 C15 C11 -52.1(5)
C20 Ti1 C15 C11 -159.4(8)
C19 Ti1 C15 C11 100.8(4)
C24 Si4 C19 C23 65.1(5)
C25 Si4 C19 C23 -171.8(5)
C26 Si4 C19 C23 -54.1(5)
C24 Si4 C19 C20 -124.4(4)
C25 Si4 C19 C20 -1.3(5)
C26 Si4 C19 C20 116.4(4)
C24 Si4 C19 Ti1 -30.7(4)
C25 Si4 C19 Ti1 92.5(3)
C26 Si4 C19 Ti1 -149.9(3)
C6 Ti1 C19 C23 102.9(3)
C1 Ti1 C19 C23 -168.1(3)
C13 Ti1 C19 C23 -69.5(3)
C22 Ti1 C19 C23 36.5(3)
C14 Ti1 C19 C23 -97.4(3)
C12 Ti1 C19 C23 -36.4(3)
C15 Ti1 C19 C23 -87.4(4)
C21 Ti1 C19 C23 77.7(3)
C20 Ti1 C19 C23 113.7(4)
C11 Ti1 C19 C23 -28.0(4)
C6 Ti1 C19 C20 -10.8(4)
C1 Ti1 C19 C20 78.1(3)
C13 Ti1 C19 C20 176.7(3)
C22 Ti1 C19 C20 -77.3(3)
C14 Ti1 C19 C20 148.9(3)
C23 Ti1 C19 C20 -113.7(4)
C12 Ti1 C19 C20 -150.1(3)
C15 Ti1 C19 C20 158.9(3)
C21 Ti1 C19 C20 -36.0(3)
C11 Ti1 C19 C20 -141.8(3)
C6 Ti1 C19 Si4 -132.4(3)
C1 Ti1 C19 Si4 -43.4(3)
C13 Ti1 C19 Si4 55.2(3)
C22 Ti1 C19 Si4 161.2(4)
C14 Ti1 C19 Si4 27.3(4)
C23 Ti1 C19 Si4 124.7(5)
C12 Ti1 C19 Si4 88.3(3)
C15 Ti1 C19 Si4 37.3(5)
C21 Ti1 C19 Si4 -157.6(4)
C20 Ti1 C19 Si4 -121.6(5)
C11 Ti1 C19 Si4 96.7(4)
C23 C19 C20 C21 0.6(6)
Si4 C19 C20 C21 -171.7(4)
Ti1 C19 C20 C21 64.4(4)
C23 C19 C20 Ti1 -63.8(3)
Si4 C19 C20 Ti1 123.9(4)
C6 Ti1 C20 C21 54.5(3)
C1 Ti1 C20 C21 146.5(4)
C13 Ti1 C20 C21 -121.4(3)
C22 Ti1 C20 C21 -37.6(3)
C14 Ti1 C20 C21 -167.4(3)
C23 Ti1 C20 C21 -79.4(3)
C12 Ti1 C20 C21 -75.0(4)
C15 Ti1 C20 C21 125.2(8)
C19 Ti1 C20 C21 -117.2(5)
C11 Ti1 C20 C21 -25.0(6)
C6 Ti1 C20 C19 171.7(3)
C1 Ti1 C20 C19 -96.3(3)
C13 Ti1 C20 C19 -4.2(4)
C22 Ti1 C20 C19 79.6(3)
C14 Ti1 C20 C19 -50.2(4)
C23 Ti1 C20 C19 37.8(3)
C12 Ti1 C20 C19 42.2(4)
C15 Ti1 C20 C19 -117.5(8)
C21 Ti1 C20 C19 117.2(5)
C11 Ti1 C20 C19 92.2(5)
C19 C20 C21 C22 -1.8(6)
Ti1 C20 C21 C22 63.3(4)
C19 C20 C21 Ti1 -65.2(4)
C6 Ti1 C21 C20 -123.7(4)
C1 Ti1 C21 C20 -34.4(4)
C13 Ti1 C21 C20 90.5(4)
C22 Ti1 C21 C20 115.7(5)
C14 Ti1 C21 C20 69.6(15)
C23 Ti1 C21 C20 77.5(3)
C12 Ti1 C21 C20 128.3(3)
C15 Ti1 C21 C20 -159.1(4)
C19 Ti1 C21 C20 36.9(3)
C11 Ti1 C21 C20 168.2(3)
C6 Ti1 C21 C22 120.5(4)
C1 Ti1 C21 C22 -150.1(3)
C13 Ti1 C21 C22 -25.2(5)
C14 Ti1 C21 C22 -46.1(16)
C23 Ti1 C21 C22 -38.3(3)
C12 Ti1 C21 C22 12.5(4)
C15 Ti1 C21 C22 85.1(5)
C20 Ti1 C21 C22 -115.7(5)
C19 Ti1 C21 C22 -78.8(3)
C11 Ti1 C21 C22 52.5(4)
C20 C21 C22 C23 2.3(6)
Ti1 C21 C22 C23 67.2(3)
C20 C21 C22 Ti1 -64.9(4)
C6 Ti1 C22 C23 -171.3(3)
C1 Ti1 C22 C23 -71.6(4)
C13 Ti1 C22 C23 48.7(3)
C14 Ti1 C22 C23 56.9(4)
C12 Ti1 C22 C23 77.0(3)
C15 Ti1 C22 C23 107.7(3)
C21 Ti1 C22 C23 -114.0(5)
C20 Ti1 C22 C23 -77.2(3)
C19 Ti1 C22 C23 -35.6(3)
C11 Ti1 C22 C23 107.9(3)
C6 Ti1 C22 C21 -57.3(3)
C1 Ti1 C22 C21 42.5(4)
C13 Ti1 C22 C21 162.8(3)
C14 Ti1 C22 C21 171.0(3)
C23 Ti1 C22 C21 114.0(5)
C12 Ti1 C22 C21 -169.0(3)
C15 Ti1 C22 C21 -138.3(3)
C20 Ti1 C22 C21 36.8(3)
C19 Ti1 C22 C21 78.4(3)
C11 Ti1 C22 C21 -138.1(3)
C20 C19 C23 C22 0.9(5)
Si4 C19 C23 C22 172.9(4)
Ti1 C19 C23 C22 -63.0(3)
C20 C19 C23 Ti1 63.9(3)
Si4 C19 C23 Ti1 -124.1(4)
C21 C22 C23 C19 -2.0(6)
Ti1 C22 C23 C19 65.3(4)
C21 C22 C23 Ti1 -67.3(4)
C6 Ti1 C23 C19 -106.7(3)
C1 Ti1 C23 C19 13.3(4)
C13 Ti1 C23 C19 109.1(3)
C22 Ti1 C23 C19 -117.9(4)
C14 Ti1 C23 C19 99.1(3)
C12 Ti1 C23 C19 144.3(3)
C15 Ti1 C23 C19 134.2(3)
C21 Ti1 C23 C19 -79.7(3)
C20 Ti1 C23 C19 -38.8(3)
C11 Ti1 C23 C19 161.3(3)
C6 Ti1 C23 C22 11.2(4)
C1 Ti1 C23 C22 131.2(3)
C13 Ti1 C23 C22 -132.9(3)
C14 Ti1 C23 C22 -143.0(3)
C12 Ti1 C23 C22 -97.7(3)
C15 Ti1 C23 C22 -107.9(3)
C21 Ti1 C23 C22 38.3(3)
C20 Ti1 C23 C22 79.1(3)
C19 Ti1 C23 C22 117.9(4)
C11 Ti1 C23 C22 -80.8(3)
C32 Ti2 C27 C28 -40(3)
C47 Ti2 C27 C28 -144(3)
C39 Ti2 C27 C28 99(3)
C38 Ti2 C27 C28 85(3)
C46 Ti2 C27 C28 -177(3)
C49 Ti2 C27 C28 -130(3)
C48 Ti2 C27 C28 -114(3)
C40 Ti2 C27 C28 74(3)
C41 Ti2 C27 C28 42(3)
C37 Ti2 C27 C28 42(3)
C45 Ti2 C27 C28 -165(3)
C32 Ti2 C27 Ag2 -2.93(19)
C47 Ti2 C27 Ag2 -106.5(3)
C39 Ti2 C27 Ag2 135.96(18)
C38 Ti2 C27 Ag2 122.0(2)
C46 Ti2 C27 Ag2 -140.27(17)
C49 Ti2 C27 Ag2 -92.95(19)
C48 Ti2 C27 Ag2 -77.1(2)
C40 Ti2 C27 Ag2 110.6(2)
C41 Ti2 C27 Ag2 79.27(18)
C37 Ti2 C27 Ag2 78.9(2)
C45 Ti2 C27 Ag2 -128.29(19)
C53 Ag2 C27 C28 3.7(5)
C32 Ag2 C27 C28 177.8(4)
C33 Ag2 C27 C28 -178.9(3)
Ti2 Ag2 C27 C28 175.1(4)
C53 Ag2 C27 Ti2 -171.4(2)
C32 Ag2 C27 Ti2 2.70(17)
C33 Ag2 C27 Ti2 6.0(2)
C28 Ag2 C27 Ti2 -175.1(4)
Ti2 C27 C28 Si5 -127(3)
Ag2 C27 C28 Si5 -164.9(16)
Ti2 C27 C28 Ag2 37(3)
C31 Si5 C28 C27 -108.7(16)
C30 Si5 C28 C27 131.1(16)
C29 Si5 C28 C27 10.6(17)
C31 Si5 C28 Ag2 89.1(4)
C30 Si5 C28 Ag2 -31.1(4)
C29 Si5 C28 Ag2 -151.6(3)
C53 Ag2 C28 C27 -177.4(3)
C32 Ag2 C28 C27 -2.4(4)
C33 Ag2 C28 C27 1.7(5)
Ti2 Ag2 C28 C27 -3.5(3)
C53 Ag2 C28 Si5 -2.8(4)
C27 Ag2 C28 Si5 174.6(6)
C32 Ag2 C28 Si5 172.2(3)
C33 Ag2 C28 Si5 176.3(2)
Ti2 Ag2 C28 Si5 171.1(3)
C27 Ti2 C32 C33 -19(3)
C47 Ti2 C32 C33 119(3)
C39 Ti2 C32 C33 -124(3)
C38 Ti2 C32 C33 -156(3)
C46 Ti2 C32 C33 108(3)
C49 Ti2 C32 C33 63(3)
C48 Ti2 C32 C33 93(3)
C40 Ti2 C32 C33 -93(3)
C41 Ti2 C32 C33 -107(3)
C37 Ti2 C32 C33 -142(3)
C45 Ti2 C32 C33 64(3)
C27 Ti2 C32 Ag2 2.90(18)
C47 Ti2 C32 Ag2 141.15(18)
C39 Ti2 C32 Ag2 -102.2(3)
C38 Ti2 C32 Ag2 -133.77(17)
C46 Ti2 C32 Ag2 129.5(2)
C49 Ti2 C32 Ag2 85.03(19)
C48 Ti2 C32 Ag2 115.0(2)
C40 Ti2 C32 Ag2 -71.3(2)
C41 Ti2 C32 Ag2 -85.46(18)
C37 Ti2 C32 Ag2 -120.67(19)
C45 Ti2 C32 Ag2 86.0(2)
C53 Ag2 C32 C33 -11.8(5)
C27 Ag2 C32 C33 174.0(3)
C28 Ag2 C32 C33 175.2(3)
Ti2 Ag2 C32 C33 176.7(4)
C53 Ag2 C32 Ti2 171.5(2)
C27 Ag2 C32 Ti2 -2.72(17)
C33 Ag2 C32 Ti2 -176.7(4)
C28 Ag2 C32 Ti2 -1.5(2)
Ti2 C32 C33 Si6 -146(2)
Ag2 C32 C33 Si6 -168(2)
Ti2 C32 C33 Ag2 22(3)
C36 Si6 C33 C32 -124(2)
C35 Si6 C33 C32 116(2)
C34 Si6 C33 C32 -3(2)
C36 Si6 C33 Ag2 70.2(3)
C35 Si6 C33 Ag2 -50.6(4)
C34 Si6 C33 Ag2 -168.7(3)
C53 Ag2 C33 C32 171.6(3)
C27 Ag2 C33 C32 -6.6(4)
C28 Ag2 C33 C32 -7.5(5)
Ti2 Ag2 C33 C32 -2.3(3)
C53 Ag2 C33 Si6 -11.6(3)
C27 Ag2 C33 Si6 170.3(2)
C32 Ag2 C33 Si6 176.8(5)
C28 Ag2 C33 Si6 169.3(2)
Ti2 Ag2 C33 Si6 174.5(3)
C42 Si7 C37 C38 -56.7(5)
C44 Si7 C37 C38 -175.1(5)
C43 Si7 C37 C38 61.9(5)
C42 Si7 C37 C41 111.0(5)
C44 Si7 C37 C41 -7.4(5)
C43 Si7 C37 C41 -130.5(5)
C42 Si7 C37 Ti2 -151.5(4)
C44 Si7 C37 Ti2 90.1(4)
C43 Si7 C37 Ti2 -32.9(4)
C32 Ti2 C37 C38 -158.7(3)
C27 Ti2 C37 C38 113.4(3)
C47 Ti2 C37 C38 -62.9(3)
C39 Ti2 C37 C38 35.9(3)
C46 Ti2 C37 C38 -28.9(4)
C49 Ti2 C37 C38 -84.7(5)
C48 Ti2 C37 C38 -92.3(3)
C40 Ti2 C37 C38 76.7(3)
C41 Ti2 C37 C38 112.8(5)
C45 Ti2 C37 C38 -16.8(5)
C32 Ti2 C37 C41 88.5(3)
C27 Ti2 C37 C41 0.7(4)
C47 Ti2 C37 C41 -175.6(3)
C39 Ti2 C37 C41 -76.9(3)
C38 Ti2 C37 C41 -112.8(5)
C46 Ti2 C37 C41 -141.7(3)
C49 Ti2 C37 C41 162.5(4)
C48 Ti2 C37 C41 154.9(3)
C40 Ti2 C37 C41 -36.0(3)
C45 Ti2 C37 C41 -129.5(4)
C32 Ti2 C37 Si7 -36.3(3)
C27 Ti2 C37 Si7 -124.1(3)
C47 Ti2 C37 Si7 59.6(4)
C39 Ti2 C37 Si7 158.3(4)
C38 Ti2 C37 Si7 122.4(5)
C46 Ti2 C37 Si7 93.6(4)
C49 Ti2 C37 Si7 37.7(6)
C48 Ti2 C37 Si7 30.1(4)
C40 Ti2 C37 Si7 -160.8(4)
C41 Ti2 C37 Si7 -124.8(5)
C45 Ti2 C37 Si7 105.7(4)
C41 C37 C38 C39 1.4(6)
Si7 C37 C38 C39 171.4(4)
Ti2 C37 C38 C39 -63.9(4)
C41 C37 C38 Ti2 65.3(3)
Si7 C37 C38 Ti2 -124.7(4)
C32 Ti2 C38 C39 141.3(3)
C27 Ti2 C38 C39 24.9(4)
C47 Ti2 C38 C39 -124.2(3)
C46 Ti2 C38 C39 -89.2(3)
C49 Ti2 C38 C39 -101.4(4)
C48 Ti2 C38 C39 -135.4(3)
C40 Ti2 C38 C39 38.1(3)
C41 Ti2 C38 C39 79.1(4)
C37 Ti2 C38 C39 118.2(5)
C45 Ti2 C38 C39 -72.3(4)
C32 Ti2 C38 C37 23.1(4)
C27 Ti2 C38 C37 -93.3(4)
C47 Ti2 C38 C37 117.6(3)
C39 Ti2 C38 C37 -118.2(5)
C46 Ti2 C38 C37 152.6(3)
C49 Ti2 C38 C37 140.4(3)
C48 Ti2 C38 C37 106.4(3)
C40 Ti2 C38 C37 -80.1(3)
C41 Ti2 C38 C37 -39.0(3)
C45 Ti2 C38 C37 169.5(3)
C37 C38 C39 C40 -1.8(6)
Ti2 C38 C39 C40 -66.5(4)
C37 C38 C39 Ti2 64.7(4)
C32 Ti2 C39 C38 -57.9(4)
C27 Ti2 C39 C38 -161.0(3)
C47 Ti2 C39 C38 57.1(4)
C46 Ti2 C39 C38 84.8(3)
C49 Ti2 C39 C38 112.5(4)
C48 Ti2 C39 C38 65.5(4)
C40 Ti2 C39 C38 -114.2(5)
C41 Ti2 C39 C38 -77.6(3)
C37 Ti2 C39 C38 -36.2(3)
C45 Ti2 C39 C38 115.5(3)
C32 Ti2 C39 C40 56.4(4)
C27 Ti2 C39 C40 -46.8(4)
C47 Ti2 C39 C40 171.3(3)
C38 Ti2 C39 C40 114.2(5)
C46 Ti2 C39 C40 -161.0(4)
C49 Ti2 C39 C40 -133.2(4)
C48 Ti2 C39 C40 179.8(3)
C41 Ti2 C39 C40 36.6(3)
C37 Ti2 C39 C40 78.0(4)
C45 Ti2 C39 C40 -130.3(3)
C38 C39 C40 C41 1.4(6)
Ti2 C39 C40 C41 -64.4(3)
C38 C39 C40 Ti2 65.9(3)
C32 Ti2 C40 C41 -25.7(4)
C27 Ti2 C40 C41 -112.0(3)
C47 Ti2 C40 C41 104.2(4)
C39 Ti2 C40 C41 116.5(5)
C38 Ti2 C40 C41 78.5(3)
C46 Ti2 C40 C41 137.1(3)
C49 Ti2 C40 C41 -158.4(3)
C48 Ti2 C40 C41 115.6(12)
C37 Ti2 C40 C41 36.9(3)
C45 Ti2 C40 C41 175.1(3)
C32 Ti2 C40 C39 -142.3(3)
C27 Ti2 C40 C39 131.5(4)
C47 Ti2 C40 C39 -12.3(5)
C38 Ti2 C40 C39 -38.1(3)
C46 Ti2 C40 C39 20.6(4)
C49 Ti2 C40 C39 85.1(5)
C48 Ti2 C40 C39 -0.9(14)
C41 Ti2 C40 C39 -116.5(5)
C37 Ti2 C40 C39 -79.7(4)
C45 Ti2 C40 C39 58.5(4)
C39 C40 C41 C37 -0.6(6)
Ti2 C40 C41 C37 -64.0(3)
C39 C40 C41 Ti2 63.4(4)
C38 C37 C41 C40 -0.5(5)
Si7 C37 C41 C40 -170.3(4)
Ti2 C37 C41 C40 64.0(3)
C38 C37 C41 Ti2 -64.5(3)
Si7 C37 C41 Ti2 125.6(4)
C32 Ti2 C41 C40 156.3(3)
C27 Ti2 C41 C40 63.3(3)
C47 Ti2 C41 C40 -111.3(3)
C39 Ti2 C41 C40 -37.0(3)
C38 Ti2 C41 C40 -78.4(3)
C46 Ti2 C41 C40 -62.0(4)
C49 Ti2 C41 C40 103.5(10)
C48 Ti2 C41 C40 -162.8(4)
C37 Ti2 C41 C40 -117.3(5)
C45 Ti2 C41 C40 -9.1(5)
C32 Ti2 C41 C37 -86.4(3)
C27 Ti2 C41 C37 -179.4(3)
C47 Ti2 C41 C37 6.0(4)
C39 Ti2 C41 C37 80.3(3)
C38 Ti2 C41 C37 38.9(3)
C46 Ti2 C41 C37 55.3(4)
C49 Ti2 C41 C37 -139.2(9)
C48 Ti2 C41 C37 -45.5(5)
C40 Ti2 C41 C37 117.3(5)
C45 Ti2 C41 C37 108.2(4)
C50 Si8 C45 C46 60.0(5)
C52 Si8 C45 C46 -175.7(5)
C51 Si8 C45 C46 -59.9(6)
C50 Si8 C45 C49 -130.0(5)
C52 Si8 C45 C49 -5.7(6)
C51 Si8 C45 C49 110.0(5)
C50 Si8 C45 Ti2 -33.5(4)
C52 Si8 C45 Ti2 90.8(4)
C51 Si8 C45 Ti2 -153.5(4)
C32 Ti2 C45 C46 111.2(3)
C27 Ti2 C45 C46 -160.5(3)
C47 Ti2 C45 C46 36.8(3)
C39 Ti2 C45 C46 -63.3(3)
C38 Ti2 C45 C46 -30.5(4)
C49 Ti2 C45 C46 112.8(5)
C48 Ti2 C45 C46 77.8(3)
C40 Ti2 C45 C46 -92.4(3)
C41 Ti2 C45 C46 -86.7(5)
C37 Ti2 C45 C46 -20.4(5)
C32 Ti2 C45 C49 -1.7(4)
C27 Ti2 C45 C49 86.6(3)
C47 Ti2 C45 C49 -76.0(4)
C39 Ti2 C45 C49 -176.1(3)
C38 Ti2 C45 C49 -143.3(3)
C46 Ti2 C45 C49 -112.8(5)
C48 Ti2 C45 C49 -35.1(3)
C40 Ti2 C45 C49 154.8(3)
C41 Ti2 C45 C49 160.5(4)
C37 Ti2 C45 C49 -133.2(4)
C32 Ti2 C45 Si8 -127.2(3)
C27 Ti2 C45 Si8 -38.9(3)
C47 Ti2 C45 Si8 158.5(4)
C39 Ti2 C45 Si8 58.3(4)
C38 Ti2 C45 Si8 91.1(3)
C46 Ti2 C45 Si8 121.6(5)
C49 Ti2 C45 Si8 -125.6(5)
C48 Ti2 C45 Si8 -160.6(4)
C40 Ti2 C45 Si8 29.2(4)
C41 Ti2 C45 Si8 35.0(6)
C37 Ti2 C45 Si8 101.2(4)
C49 C45 C46 C47 0.6(6)
Si8 C45 C46 C47 172.6(4)
Ti2 C45 C46 C47 -64.1(4)
C49 C45 C46 Ti2 64.7(3)
Si8 C45 C46 Ti2 -123.4(4)
C32 Ti2 C46 C47 20.6(4)
C27 Ti2 C46 C47 138.4(3)
C39 Ti2 C46 C47 -127.0(3)
C38 Ti2 C46 C47 -92.0(3)
C49 Ti2 C46 C47 77.7(3)
C48 Ti2 C46 C47 37.2(3)
C40 Ti2 C46 C47 -138.6(3)
C41 Ti2 C46 C47 -105.9(4)
C37 Ti2 C46 C47 -75.8(3)
C45 Ti2 C46 C47 117.0(5)
C32 Ti2 C46 C45 -96.3(4)
C27 Ti2 C46 C45 21.4(4)
C47 Ti2 C46 C45 -117.0(5)
C39 Ti2 C46 C45 116.0(3)
C38 Ti2 C46 C45 151.0(3)
C49 Ti2 C46 C45 -39.3(3)
C48 Ti2 C46 C45 -79.8(3)
C40 Ti2 C46 C45 104.4(3)
C41 Ti2 C46 C45 137.1(3)
C37 Ti2 C46 C45 167.2(3)
C45 C46 C47 C48 -0.7(6)
Ti2 C46 C47 C48 -66.1(4)
C45 C46 C47 Ti2 65.4(4)
C32 Ti2 C47 C48 -48.5(4)
C27 Ti2 C47 C48 53.5(4)
C39 Ti2 C47 C48 169.5(3)
C38 Ti2 C47 C48 -161.9(4)
C46 Ti2 C47 C48 115.7(5)
C49 Ti2 C47 C48 37.3(3)
C40 Ti2 C47 C48 176.6(3)
C41 Ti2 C47 C48 -134.5(3)
C37 Ti2 C47 C48 -131.1(3)
C45 Ti2 C47 C48 79.3(4)
C32 Ti2 C47 C46 -164.2(3)
C27 Ti2 C47 C46 -62.3(4)
C39 Ti2 C47 C46 53.8(3)
C38 Ti2 C47 C46 82.4(3)
C49 Ti2 C47 C46 -78.5(3)
C48 Ti2 C47 C46 -115.7(5)
C40 Ti2 C47 C46 60.9(4)
C41 Ti2 C47 C46 109.7(4)
C37 Ti2 C47 C46 113.2(3)
C45 Ti2 C47 C46 -36.5(3)
C46 C47 C48 C49 0.5(6)
Ti2 C47 C48 C49 -65.0(4)
C46 C47 C48 Ti2 65.5(4)
C32 Ti2 C48 C49 -115.8(4)
C27 Ti2 C48 C49 -29.1(4)
C47 Ti2 C48 C49 114.8(5)
C39 Ti2 C48 C49 100.0(4)
C38 Ti2 C48 C49 134.8(3)
C46 Ti2 C48 C49 77.3(4)
C40 Ti2 C48 C49 100.8(12)
C41 Ti2 C48 C49 -158.1(4)
C37 Ti2 C48 C49 173.8(3)
C45 Ti2 C48 C49 36.4(3)
C32 Ti2 C48 C47 129.4(4)
C27 Ti2 C48 C47 -143.9(3)
C39 Ti2 C48 C47 -14.8(5)
C38 Ti2 C48 C47 20.0(4)
C46 Ti2 C48 C47 -37.5(3)
C49 Ti2 C48 C47 -114.8(5)
C40 Ti2 C48 C47 -14.0(14)
C41 Ti2 C48 C47 87.1(5)
C37 Ti2 C48 C47 59.1(4)
C45 Ti2 C48 C47 -78.3(3)
C47 C48 C49 C45 -0.1(6)
Ti2 C48 C49 C45 -64.1(4)
C47 C48 C49 Ti2 64.0(4)
C46 C45 C49 C48 -0.3(6)
Si8 C45 C49 C48 -171.9(4)
Ti2 C45 C49 C48 64.1(4)
C46 C45 C49 Ti2 -64.4(3)
Si8 C45 C49 Ti2 123.9(4)
C32 Ti2 C49 C48 60.1(4)
C27 Ti2 C49 C48 152.9(4)
C47 Ti2 C49 C48 -38.1(3)
C39 Ti2 C49 C48 -113.4(4)
C38 Ti2 C49 C48 -65.6(4)
C46 Ti2 C49 C48 -80.0(4)
C40 Ti2 C49 C48 -162.4(4)
C41 Ti2 C49 C48 112.2(10)
C37 Ti2 C49 C48 -11.9(6)
C45 Ti2 C49 C48 -118.6(5)
C32 Ti2 C49 C45 178.6(3)
C27 Ti2 C49 C45 -88.5(3)
C47 Ti2 C49 C45 80.4(3)
C39 Ti2 C49 C45 5.1(5)
C38 Ti2 C49 C45 53.0(4)
C46 Ti2 C49 C45 38.5(3)
C48 Ti2 C49 C45 118.6(5)
C40 Ti2 C49 C45 -43.8(5)
C41 Ti2 C49 C45 -129.2(9)
C37 Ti2 C49 C45 106.6(5)
Ag1 N1 C53 Ag2 -14(2)
C27 Ag2 C53 N1 58.7(13)
C32 Ag2 C53 N1 -112.6(12)
C33 Ag2 C53 N1 -118.8(12)
C28 Ag2 C53 N1 60.7(12)
Ti2 Ag2 C53 N1 -35(2)
C55 O5 C54 C56 -38.8(10)
C54 O5 C55 C57 33.6(10)
O5 C54 C56 C57 29.4(11)
O5 C55 C57 C56 -15.9(12)
C54 C56 C57 C55 -6.8(11)
